data_7151281
loop_
_publ_author_name
'Tu, Shu-Jiang'
'Jiang, Bo'
'Jia, Run-Hong'
'Zhang, Jun-Yong'
'Zhang, Yan'
'Yao, Chang-Sheng'
'Shi, Feng'

_publ_section_title
;
 An efficient one-pot, three-component synthesis of
 indeno[1,2-b]quinoline-9,11(6H,10H)-dione, acridine-1,8(2H,5H)-dione
 and quinoline-3-carbonitrile derivatives from enaminones.
;
_journal_issue 19
_journal_name_full 'Organic &amp; biomolecular chemistry'
_journal_page_first 3664
_journal_page_last 3668
_journal_paper_doi 10.1039/b607575d
_journal_volume 4
_journal_year 2006
_chemical_formula_moiety 'C34 H34 N O5.50'
_chemical_formula_sum 'C34 H34 N O5.5'
_chemical_formula_weight 544.62
_chemical_melting_point 472.0(10)
_chemical_name_systematic
;
7,8-dihydro-10-(3,4,5-trimethoxyphenyl)-7,7-dimethyl-5-p-tolyl-
5H-indeno[1,2-b]quinoline-9,11(6H,10H)-dione
;
_space_group_IT_number 15
_symmetry_cell_setting monoclinic
_symmetry_space_group_name_Hall '-C 2yc'
_symmetry_space_group_name_H-M 'C 1 2/c 1'
_atom_sites_solution_hydrogens geom
_atom_sites_solution_primary direct
_atom_sites_solution_secondary difmap
_cell_angle_alpha 90.00
_cell_angle_beta 103.926(4)
_cell_angle_gamma 90.00
_cell_formula_units_Z 8
_cell_length_a 25.094(6)
_cell_length_b 12.755(3)
_cell_length_c 19.891(5)
_cell_measurement_reflns_used 1509
_cell_measurement_temperature 298(2)
_cell_measurement_theta_max 20.16
_cell_measurement_theta_min 2.188
_cell_volume 6179(3)
_computing_cell_refinement 'Bruker SMART'
_computing_data_collection 'Bruker SMART (Bruker, 1998)'
_computing_data_reduction 'Bruker SAINT (Bruker, 1999)'
_computing_molecular_graphics 'Bruker SHELXTL (Bruker, 1999)'
_computing_publication_material 'Bruker SHELXTL'
_computing_structure_refinement 'SHELXL-97 (Sheldrick, 1997)'
_computing_structure_solution 'SHELXS-97 (Sheldrick, 1997)'
_diffrn_ambient_temperature 298(2)
_diffrn_measured_fraction_theta_full 0.988
_diffrn_measured_fraction_theta_max 0.988
_diffrn_measurement_device_type 'CCD area detector'
_diffrn_measurement_method 'phi and omega scans'
_diffrn_radiation_monochromator graphite
_diffrn_radiation_source 'fine-focus sealed tube'
_diffrn_radiation_type MoK\a
_diffrn_radiation_wavelength 0.71073
_diffrn_reflns_av_R_equivalents 0.0974
_diffrn_reflns_av_sigmaI/netI 0.1356
_diffrn_reflns_limit_h_max 29
_diffrn_reflns_limit_h_min -25
_diffrn_reflns_limit_k_max 15
_diffrn_reflns_limit_k_min -15
_diffrn_reflns_limit_l_max 21
_diffrn_reflns_limit_l_min -23
_diffrn_reflns_number 15711
_diffrn_reflns_theta_full 25.01
_diffrn_reflns_theta_max 25.01
_diffrn_reflns_theta_min 2.62
_diffrn_standards_number 0
_exptl_absorpt_coefficient_mu 0.079
_exptl_absorpt_correction_T_max 0.9797
_exptl_absorpt_correction_T_min 0.9615
_exptl_absorpt_correction_type multi-scan
_exptl_absorpt_process_details sadabs
_exptl_crystal_colour red
_exptl_crystal_density_diffrn 1.171
_exptl_crystal_density_method 'not measured'
_exptl_crystal_description block
_exptl_crystal_F_000 2312
_exptl_crystal_size_max 0.50
_exptl_crystal_size_mid 0.46
_exptl_crystal_size_min 0.26
_refine_diff_density_max 0.676
_refine_diff_density_min -0.233
_refine_diff_density_rms 0.059
_refine_ls_extinction_method none
_refine_ls_goodness_of_fit_ref 0.998
_refine_ls_hydrogen_treatment constr
_refine_ls_matrix_type full
_refine_ls_number_parameters 378
_refine_ls_number_reflns 5381
_refine_ls_number_restraints 180
_refine_ls_restrained_S_all 0.995
_refine_ls_R_factor_all 0.1921
_refine_ls_R_factor_gt 0.0731
_refine_ls_shift/su_max 0.000
_refine_ls_shift/su_mean 0.000
_refine_ls_structure_factor_coef Fsqd
_refine_ls_weighting_details 'calc w=1/[\s^2^(Fo^2^)+(0.1027P)^2^+0.0000P] where P=(Fo^2^+2Fc^2^)/3'
_refine_ls_weighting_scheme calc
_refine_ls_wR_factor_gt 0.1771
_refine_ls_wR_factor_ref 0.2391
_reflns_number_gt 2112
_reflns_number_total 5381
_reflns_threshold_expression >2sigma(I)
_cod_data_source_file b607575d.txt
_cod_data_source_block I
_cod_depositor_comments
;
The following automatic conversions were performed:
'_symmetry_cell_setting' value 'Monoclinic' changed to 'monoclinic'
according to '/home/adriana/struct/CIF-dictionaries/cif_core.dic'
dictionary named 'cif_core.dic' version 2.4.1 from 2010-06-29.

Automatic conversion script
Id: cif_fix_enum 1555 2011-01-17 13:19:09Z saulius 

The following automatic conversions were performed:

'_chemical_melting_point' value '471-473' was changed to '472.0(10)'
- the average value was taken and precision was estimated.

Automatic conversion script
Id: cif_fix_values 1569 2011-02-09 13:29:24Z adriana 
;
_cod_original_sg_symbol_H-M C2/c
_cod_original_formula_sum 'C34 H34 N O5.50'
_cod_database_code 7151281

loop_
_symmetry_equiv_pos_as_xyz
'x, y, z'
'-x, y, -z+1/2'
'x+1/2, y+1/2, z'
'-x+1/2, y+1/2, -z+1/2'
'-x, -y, -z'
'x, -y, z-1/2'
'-x+1/2, -y+1/2, -z'
'x+1/2, -y+1/2, z-1/2'

loop_
_atom_site_label
_atom_site_type_symbol
_atom_site_fract_x
_atom_site_fract_y
_atom_site_fract_z
_atom_site_U_iso_or_equiv
_atom_site_adp_type
_atom_site_occupancy
_atom_site_symmetry_multiplicity
_atom_site_calc_flag
_atom_site_refinement_flags
_atom_site_disorder_assembly
_atom_site_disorder_group
N1 N 0.80371(13) 0.5195(3) 0.35946(16) 0.0425(9) Uani 1 1 d . . .
O1 O 0.61153(13) 0.5437(3) 0.33095(16) 0.0755(11) Uani 1 1 d . . .
O2 O 0.72996(12) 0.7576(3) 0.18020(15) 0.0601(9) Uani 1 1 d . . .
O3 O 0.71910(19) 0.3102(3) 0.08801(19) 0.0872(12) Uani 1 1 d U B .
O4 O 0.61106(17) 0.2947(3) 0.05068(18) 0.0925(13) Uani 1 1 d U . .
O5 O 0.54590(18) 0.4247(4) 0.1004(2) 0.1112(15) Uani 1 1 d U B .
O6 O 1.0000 0.3007(10) 0.2500 0.210(6) Uani 0.725(10) 2 d SP A 1
H1 H 1.0087 0.3411 0.2204 0.252 Uiso 0.725(10) 1 d PR A 1
O6' O 1.0000 0.448(3) 0.2500 0.210(6) Uani 0.275(10) 2 d SP A 2
H2 H 1.0025 0.4884 0.2169 0.252 Uiso 0.275(10) 1 d PR A 2
C1 C 0.75220(17) 0.5035(3) 0.3699(2) 0.0411(11) Uani 1 1 d . . .
C2 C 0.73784(17) 0.4512(3) 0.43060(19) 0.0411(11) Uani 1 1 d . . .
C3 C 0.76821(19) 0.4018(4) 0.4890(2) 0.0535(13) Uani 1 1 d . . .
H3 H 0.8061 0.3951 0.4968 0.064 Uiso 1 1 calc R . .
C4 C 0.7399(2) 0.3622(4) 0.5360(2) 0.0585(13) Uani 1 1 d . . .
H4 H 0.7598 0.3287 0.5756 0.070 Uiso 1 1 calc R . .
C5 C 0.6847(2) 0.3704(4) 0.5265(2) 0.0599(13) Uani 1 1 d . . .
H5 H 0.6673 0.3440 0.5591 0.072 Uiso 1 1 calc R . .
C6 C 0.6550(2) 0.4191(4) 0.4670(2) 0.0608(14) Uani 1 1 d . . .
H6 H 0.6170 0.4240 0.4588 0.073 Uiso 1 1 calc R . .
C7 C 0.68140(17) 0.4599(3) 0.4207(2) 0.0445(11) Uani 1 1 d . . .
C8 C 0.65950(19) 0.5183(4) 0.3545(2) 0.0496(12) Uani 1 1 d . . .
C9 C 0.70627(16) 0.5402(3) 0.32543(19) 0.0411(11) Uani 1 1 d . . .
C10 C 0.70595(15) 0.5906(3) 0.25808(19) 0.0412(11) Uani 1 1 d . . .
H10 H 0.6823 0.6526 0.2534 0.049 Uiso 1 1 calc R . .
C11 C 0.76404(16) 0.6276(3) 0.26144(19) 0.0405(11) Uani 1 1 d . . .
C12 C 0.77045(18) 0.7143(3) 0.2165(2) 0.0421(11) Uani 1 1 d . . .
C13 C 0.82681(16) 0.7531(3) 0.2176(2) 0.0463(12) Uani 1 1 d . . .
H13A H 0.8352 0.8117 0.2495 0.056 Uiso 1 1 calc R . .
H13B H 0.8271 0.7790 0.1718 0.056 Uiso 1 1 calc R . .
C14 C 0.87172(17) 0.6709(4) 0.2387(2) 0.0476(12) Uani 1 1 d . . .
C15 C 0.86603(16) 0.6208(4) 0.3067(2) 0.0491(12) Uani 1 1 d . . .
H15A H 0.8896 0.5596 0.3159 0.059 Uiso 1 1 calc R . .
H15B H 0.8790 0.6703 0.3441 0.059 Uiso 1 1 calc R . .
C16 C 0.80873(16) 0.5887(3) 0.30684(19) 0.0382(10) Uani 1 1 d . . .
C17 C 0.85150(16) 0.4813(4) 0.4101(2) 0.0474(12) Uani 1 1 d U . .
C18 C 0.87370(19) 0.5419(4) 0.4674(2) 0.0610(13) Uani 1 1 d U . .
H18 H 0.8596 0.6081 0.4725 0.073 Uiso 1 1 calc R . .
C19 C 0.9173(2) 0.5022(5) 0.5170(2) 0.0726(16) Uani 1 1 d U . .
H19 H 0.9325 0.5430 0.5556 0.087 Uiso 1 1 calc R . .
C20 C 0.9386(2) 0.4061(5) 0.5116(3) 0.0705(15) Uani 1 1 d U . .
C21 C 0.91634(19) 0.3479(4) 0.4535(3) 0.0732(15) Uani 1 1 d U . .
H21 H 0.9310 0.2822 0.4484 0.088 Uiso 1 1 calc R . .
C22 C 0.87260(17) 0.3842(4) 0.4021(2) 0.0588(13) Uani 1 1 d U . .
H22 H 0.8580 0.3437 0.3631 0.071 Uiso 1 1 calc R . .
C23 C 0.9854(2) 0.3631(6) 0.5680(3) 0.109(2) Uani 1 1 d U . .
H23A H 0.9958 0.4142 0.6042 0.163 Uiso 1 1 calc R . .
H23B H 1.0162 0.3478 0.5489 0.163 Uiso 1 1 calc R . .
H23C H 0.9736 0.3001 0.5866 0.163 Uiso 1 1 calc R . .
C24 C 0.68206(17) 0.5171(3) 0.1977(2) 0.0423(11) Uani 1 1 d . . .
C25 C 0.71465(19) 0.4507(4) 0.1701(2) 0.0502(12) Uani 1 1 d . B .
H25 H 0.7527 0.4537 0.1857 0.060 Uiso 1 1 calc R . .
C26 C 0.6907(2) 0.3792(4) 0.1188(2) 0.0577(13) Uani 1 1 d . . .
C27 C 0.6344(2) 0.3732(4) 0.0966(2) 0.0666(15) Uani 1 1 d . B .
C28 C 0.6018(2) 0.4398(5) 0.1250(3) 0.0708(16) Uani 1 1 d . . .
C29 C 0.62586(18) 0.5123(4) 0.1736(2) 0.0580(13) Uani 1 1 d . B .
H29 H 0.6039 0.5592 0.1905 0.070 Uiso 1 1 calc R . .
C30 C 0.7762(3) 0.3193(5) 0.1032(4) 0.109(2) Uani 1 1 d U . .
H30A H 0.7909 0.2672 0.0778 0.164 Uiso 1 1 calc R B .
H30B H 0.7910 0.3091 0.1519 0.164 Uiso 1 1 calc R . .
H30C H 0.7860 0.3878 0.0902 0.164 Uiso 1 1 calc R . .
C31 C 0.6057(18) 0.3174(16) -0.0213(10) 0.087(6) Uani 0.56(6) 1 d PU B 1
H31A H 0.5894 0.2584 -0.0487 0.130 Uiso 0.56(6) 1 calc PR B 1
H31B H 0.6413 0.3311 -0.0293 0.130 Uiso 0.56(6) 1 calc PR B 1
H31C H 0.5827 0.3778 -0.0341 0.130 Uiso 0.56(6) 1 calc PR B 1
C31' C 0.5779(19) 0.333(3) -0.0163(14) 0.087(7) Uani 0.44(6) 1 d PU B 2
H31D H 0.5632 0.2749 -0.0452 0.131 Uiso 0.44(6) 1 calc PR B 2
H31E H 0.6007 0.3746 -0.0386 0.131 Uiso 0.44(6) 1 calc PR B 2
H31F H 0.5484 0.3759 -0.0086 0.131 Uiso 0.44(6) 1 calc PR B 2
C32 C 0.5112(3) 0.4824(7) 0.1355(4) 0.146(3) Uani 1 1 d U . .
H32A H 0.4734 0.4668 0.1146 0.220 Uiso 1 1 calc R B .
H32B H 0.5175 0.5562 0.1318 0.220 Uiso 1 1 calc R . .
H32C H 0.5197 0.4626 0.1835 0.220 Uiso 1 1 calc R . .
C33 C 0.86638(19) 0.5878(4) 0.1818(2) 0.0673(15) Uani 1 1 d . . .
H33A H 0.8310 0.5549 0.1740 0.101 Uiso 1 1 calc R . .
H33B H 0.8946 0.5359 0.1959 0.101 Uiso 1 1 calc R . .
H33C H 0.8702 0.6206 0.1397 0.101 Uiso 1 1 calc R . .
C34 C 0.92793(18) 0.7216(4) 0.2511(3) 0.0712(15) Uani 1 1 d . . .
H34A H 0.9316 0.7735 0.2869 0.107 Uiso 1 1 calc R . .
H34B H 0.9320 0.7545 0.2092 0.107 Uiso 1 1 calc R . .
H34C H 0.9558 0.6691 0.2650 0.107 Uiso 1 1 calc R . .

loop_
_atom_site_aniso_label
_atom_site_aniso_U_11
_atom_site_aniso_U_22
_atom_site_aniso_U_33
_atom_site_aniso_U_23
_atom_site_aniso_U_13
_atom_site_aniso_U_12
N1 0.030(2) 0.056(2) 0.0381(19) 0.0114(18) 0.0034(16) 0.0003(17)
O1 0.035(2) 0.120(3) 0.073(2) 0.019(2) 0.0162(16) 0.0171(19)
O2 0.054(2) 0.071(2) 0.0538(19) 0.0178(17) 0.0104(16) 0.0135(17)
O3 0.110(3) 0.074(3) 0.086(3) -0.024(2) 0.038(2) -0.007(2)
O4 0.126(3) 0.075(3) 0.058(2) -0.001(2) -0.016(2) -0.034(2)
O5 0.063(3) 0.138(4) 0.109(3) -0.016(3) -0.026(2) -0.022(3)
O6 0.187(11) 0.159(10) 0.256(13) 0.000 0.001(10) 0.000
O6' 0.187(11) 0.159(10) 0.256(13) 0.000 0.001(10) 0.000
C1 0.040(3) 0.043(3) 0.039(2) -0.003(2) 0.007(2) 0.002(2)
C2 0.050(3) 0.043(3) 0.032(2) -0.003(2) 0.012(2) -0.007(2)
C3 0.051(3) 0.063(3) 0.046(3) 0.007(2) 0.010(2) -0.006(2)
C4 0.071(4) 0.063(4) 0.042(3) 0.001(2) 0.015(3) -0.006(3)
C5 0.074(4) 0.063(4) 0.049(3) 0.000(3) 0.028(3) -0.009(3)
C6 0.054(3) 0.076(4) 0.058(3) -0.004(3) 0.026(3) 0.000(3)
C7 0.040(3) 0.054(3) 0.041(3) -0.006(2) 0.014(2) -0.001(2)
C8 0.039(3) 0.062(3) 0.047(3) -0.006(2) 0.011(2) 0.004(2)
C9 0.033(2) 0.053(3) 0.037(2) 0.002(2) 0.009(2) 0.005(2)
C10 0.030(2) 0.049(3) 0.043(2) 0.004(2) 0.0059(19) 0.008(2)
C11 0.036(3) 0.048(3) 0.037(2) 0.002(2) 0.0078(19) 0.003(2)
C12 0.047(3) 0.043(3) 0.036(2) -0.001(2) 0.010(2) 0.006(2)
C13 0.048(3) 0.049(3) 0.043(2) 0.007(2) 0.014(2) -0.001(2)
C14 0.042(3) 0.059(3) 0.043(3) 0.002(2) 0.014(2) -0.007(2)
C15 0.036(3) 0.062(3) 0.049(3) 0.008(2) 0.009(2) 0.002(2)
C16 0.037(3) 0.044(3) 0.033(2) 0.003(2) 0.0084(19) 0.001(2)
C17 0.031(2) 0.062(3) 0.046(3) 0.015(2) 0.003(2) -0.003(2)
C18 0.054(3) 0.072(3) 0.049(3) 0.006(3) -0.004(2) -0.008(3)
C19 0.061(3) 0.093(4) 0.053(3) 0.011(3) -0.007(3) -0.014(3)
C20 0.041(3) 0.095(4) 0.070(3) 0.034(3) 0.001(3) -0.002(3)
C21 0.046(3) 0.079(4) 0.092(4) 0.033(3) 0.010(3) 0.015(3)
C22 0.038(3) 0.063(3) 0.070(3) 0.013(3) 0.002(2) 0.005(2)
C23 0.059(4) 0.160(6) 0.096(4) 0.063(4) -0.005(3) 0.005(4)
C24 0.036(3) 0.050(3) 0.040(2) 0.006(2) 0.008(2) 0.002(2)
C25 0.047(3) 0.057(3) 0.045(3) 0.009(2) 0.008(2) -0.006(3)
C26 0.071(4) 0.055(3) 0.048(3) 0.002(3) 0.018(3) -0.004(3)
C27 0.078(4) 0.064(4) 0.046(3) 0.001(3) -0.006(3) -0.024(3)
C28 0.047(3) 0.085(4) 0.067(3) 0.007(3) -0.015(3) -0.011(3)
C29 0.036(3) 0.073(4) 0.057(3) 0.003(3) -0.004(2) 0.001(2)
C30 0.119(6) 0.083(5) 0.145(6) -0.025(4) 0.069(5) 0.004(4)
C31 0.111(14) 0.078(9) 0.057(7) -0.006(6) -0.009(10) 0.005(10)
C31' 0.086(15) 0.106(13) 0.059(9) 0.021(9) -0.005(11) -0.009(12)
C32 0.057(5) 0.157(8) 0.202(8) -0.027(7) -0.014(5) 0.015(5)
C33 0.064(3) 0.079(4) 0.063(3) -0.006(3) 0.024(3) 0.008(3)
C34 0.046(3) 0.096(4) 0.074(3) 0.010(3) 0.019(3) -0.015(3)

loop_
_atom_type_symbol
_atom_type_description
_atom_type_scat_dispersion_real
_atom_type_scat_dispersion_imag
_atom_type_scat_source
C C 0.0033 0.0016 'International Tables Vol C Tables 4.2.6.8 and 6.1.1.4'
H H 0.0000 0.0000 'International Tables Vol C Tables 4.2.6.8 and 6.1.1.4'
N N 0.0061 0.0033 'International Tables Vol C Tables 4.2.6.8 and 6.1.1.4'
O O 0.0106 0.0060 'International Tables Vol C Tables 4.2.6.8 and 6.1.1.4'

loop_
_geom_angle_atom_site_label_1
_geom_angle_atom_site_label_2
_geom_angle_atom_site_label_3
_geom_angle
_geom_angle_site_symmetry_1
_geom_angle_site_symmetry_3
_geom_angle_publ_flag
C1 N1 C16 117.7(3) . . ?
C1 N1 C17 119.7(3) . . ?
C16 N1 C17 121.5(3) . . ?
C26 O3 C30 118.0(4) . . ?
C27 O4 C31 115.8(9) . . ?
C27 O4 C31' 114.2(12) . . ?
C31 O4 C31' 30.0(10) . . ?
C28 O5 C32 115.8(5) . . ?
C9 C1 N1 122.2(4) . . ?
C9 C1 C2 110.4(4) . . ?
N1 C1 C2 127.3(3) . . ?
C3 C2 C7 119.7(4) . . ?
C3 C2 C1 133.7(4) . . ?
C7 C2 C1 106.6(3) . . ?
C2 C3 C4 117.5(4) . . ?
C2 C3 H3 121.3 . . ?
C4 C3 H3 121.3 . . ?
C5 C4 C3 123.0(4) . . ?
C5 C4 H4 118.5 . . ?
C3 C4 H4 118.5 . . ?
C4 C5 C6 118.4(4) . . ?
C4 C5 H5 120.8 . . ?
C6 C5 H5 120.8 . . ?
C7 C6 C5 120.0(5) . . ?
C7 C6 H6 120.0 . . ?
C5 C6 H6 120.0 . . ?
C6 C7 C2 121.3(4) . . ?
C6 C7 C8 130.6(4) . . ?
C2 C7 C8 108.1(4) . . ?
O1 C8 C9 127.6(4) . . ?
O1 C8 C7 125.9(4) . . ?
C9 C8 C7 106.5(4) . . ?
C1 C9 C8 108.4(4) . . ?
C1 C9 C10 123.9(4) . . ?
C8 C9 C10 127.7(4) . . ?
C9 C10 C11 107.4(3) . . ?
C9 C10 C24 111.1(3) . . ?
C11 C10 C24 114.6(3) . . ?
C9 C10 H10 107.9 . . ?
C11 C10 H10 107.9 . . ?
C24 C10 H10 107.9 . . ?
C16 C11 C12 119.5(4) . . ?
C16 C11 C10 123.2(4) . . ?
C12 C11 C10 117.2(3) . . ?
O2 C12 C11 120.3(4) . . ?
O2 C12 C13 120.4(4) . . ?
C11 C12 C13 119.2(4) . . ?
C12 C13 C14 114.3(4) . . ?
C12 C13 H13A 108.7 . . ?
C14 C13 H13A 108.7 . . ?
C12 C13 H13B 108.7 . . ?
C14 C13 H13B 108.7 . . ?
H13A C13 H13B 107.6 . . ?
C34 C14 C13 110.4(4) . . ?
C34 C14 C15 108.3(3) . . ?
C13 C14 C15 108.1(3) . . ?
C34 C14 C33 109.1(4) . . ?
C13 C14 C33 110.2(3) . . ?
C15 C14 C33 110.7(4) . . ?
C16 C15 C14 114.2(3) . . ?
C16 C15 H15A 108.7 . . ?
C14 C15 H15A 108.7 . . ?
C16 C15 H15B 108.7 . . ?
C14 C15 H15B 108.7 . . ?
H15A C15 H15B 107.6 . . ?
C11 C16 N1 121.5(4) . . ?
C11 C16 C15 122.7(4) . . ?
N1 C16 C15 115.7(3) . . ?
C22 C17 C18 120.8(4) . . ?
C22 C17 N1 120.0(4) . . ?
C18 C17 N1 119.2(4) . . ?
C17 C18 C19 118.6(5) . . ?
C17 C18 H18 120.7 . . ?
C19 C18 H18 120.7 . . ?
C20 C19 C18 122.3(5) . . ?
C20 C19 H19 118.8 . . ?
C18 C19 H19 118.8 . . ?
C19 C20 C21 118.0(5) . . ?
C19 C20 C23 121.2(6) . . ?
C21 C20 C23 120.8(6) . . ?
C20 C21 C22 121.9(5) . . ?
C20 C21 H21 119.1 . . ?
C22 C21 H21 119.1 . . ?
C17 C22 C21 118.4(5) . . ?
C17 C22 H22 120.8 . . ?
C21 C22 H22 120.8 . . ?
C20 C23 H23A 109.5 . . ?
C20 C23 H23B 109.5 . . ?
H23A C23 H23B 109.5 . . ?
C20 C23 H23C 109.5 . . ?
H23A C23 H23C 109.5 . . ?
H23B C23 H23C 109.5 . . ?
C29 C24 C25 119.3(4) . . ?
C29 C24 C10 118.4(4) . . ?
C25 C24 C10 122.1(4) . . ?
C24 C25 C26 120.0(4) . . ?
C24 C25 H25 120.0 . . ?
C26 C25 H25 120.0 . . ?
O3 C26 C27 115.2(5) . . ?
O3 C26 C25 124.7(5) . . ?
C27 C26 C25 120.0(5) . . ?
C26 C27 O4 119.3(6) . . ?
C26 C27 C28 119.6(5) . . ?
O4 C27 C28 120.8(5) . . ?
C29 C28 O5 125.6(6) . . ?
C29 C28 C27 119.8(5) . . ?
O5 C28 C27 114.6(5) . . ?
C28 C29 C24 121.1(5) . . ?
C28 C29 H29 119.4 . . ?
C24 C29 H29 119.4 . . ?
O3 C30 H30A 109.5 . . ?
O3 C30 H30B 109.5 . . ?
H30A C30 H30B 109.5 . . ?
O3 C30 H30C 109.5 . . ?
H30A C30 H30C 109.5 . . ?
H30B C30 H30C 109.5 . . ?
O4 C31 H31A 109.5 . . ?
O4 C31 H31B 109.5 . . ?
H31A C31 H31B 109.5 . . ?
O4 C31 H31C 109.5 . . ?
H31A C31 H31C 109.5 . . ?
H31B C31 H31C 109.5 . . ?
O4 C31' H31D 109.5 . . ?
O4 C31' H31E 109.5 . . ?
H31D C31' H31E 109.5 . . ?
O4 C31' H31F 109.5 . . ?
H31D C31' H31F 109.5 . . ?
H31E C31' H31F 109.5 . . ?
O5 C32 H32A 109.5 . . ?
O5 C32 H32B 109.5 . . ?
H32A C32 H32B 109.5 . . ?
O5 C32 H32C 109.5 . . ?
H32A C32 H32C 109.5 . . ?
H32B C32 H32C 109.5 . . ?
C14 C33 H33A 109.5 . . ?
C14 C33 H33B 109.5 . . ?
H33A C33 H33B 109.5 . . ?
C14 C33 H33C 109.5 . . ?
H33A C33 H33C 109.5 . . ?
H33B C33 H33C 109.5 . . ?
C14 C34 H34A 109.5 . . ?
C14 C34 H34B 109.5 . . ?
H34A C34 H34B 109.5 . . ?
C14 C34 H34C 109.5 . . ?
H34A C34 H34C 109.5 . . ?
H34B C34 H34C 109.5 . . ?

loop_
_geom_bond_atom_site_label_1
_geom_bond_atom_site_label_2
_geom_bond_distance
_geom_bond_site_symmetry_2
_geom_bond_publ_flag
N1 C1 1.373(5) . ?
N1 C16 1.398(5) . ?
N1 C17 1.452(5) . ?
O1 C8 1.225(5) . ?
O2 C12 1.227(4) . ?
O3 C26 1.367(6) . ?
O3 C30 1.396(7) . ?
O4 C27 1.387(5) . ?
O4 C31 1.43(2) . ?
O4 C31' 1.47(3) . ?
O5 C28 1.383(6) . ?
O5 C32 1.442(8) . ?
O6 H1 0.8500 . ?
O6' H2 0.8500 . ?
C1 C9 1.356(5) . ?
C1 C2 1.497(5) . ?
C2 C3 1.378(5) . ?
C2 C7 1.387(6) . ?
C3 C4 1.398(6) . ?
C3 H3 0.9300 . ?
C4 C5 1.355(6) . ?
C4 H4 0.9300 . ?
C5 C6 1.384(6) . ?
C5 H5 0.9300 . ?
C6 C7 1.361(6) . ?
C6 H6 0.9300 . ?
C7 C8 1.498(6) . ?
C8 C9 1.454(6) . ?
C9 C10 1.484(5) . ?
C10 C11 1.518(5) . ?
C10 C24 1.528(6) . ?
C10 H10 0.9800 . ?
C11 C16 1.354(5) . ?
C11 C12 1.455(6) . ?
C12 C13 1.494(6) . ?
C13 C14 1.523(6) . ?
C13 H13A 0.9700 . ?
C13 H13B 0.9700 . ?
C14 C34 1.517(6) . ?
C14 C15 1.533(6) . ?
C14 C33 1.534(6) . ?
C15 C16 1.496(5) . ?
C15 H15A 0.9700 . ?
C15 H15B 0.9700 . ?
C17 C22 1.371(6) . ?
C17 C18 1.378(6) . ?
C18 C19 1.381(6) . ?
C18 H18 0.9300 . ?
C19 C20 1.353(7) . ?
C19 H19 0.9300 . ?
C20 C21 1.374(7) . ?
C20 C23 1.517(6) . ?
C21 C22 1.387(6) . ?
C21 H21 0.9300 . ?
C22 H22 0.9300 . ?
C23 H23A 0.9600 . ?
C23 H23B 0.9600 . ?
C23 H23C 0.9600 . ?
C24 C29 1.377(5) . ?
C24 C25 1.380(6) . ?
C25 C26 1.392(6) . ?
C25 H25 0.9300 . ?
C26 C27 1.377(7) . ?
C27 C28 1.390(7) . ?
C28 C29 1.369(7) . ?
C29 H29 0.9300 . ?
C30 H30A 0.9600 . ?
C30 H30B 0.9600 . ?
C30 H30C 0.9600 . ?
C31 H31A 0.9600 . ?
C31 H31B 0.9600 . ?
C31 H31C 0.9600 . ?
C31' H31D 0.9600 . ?
C31' H31E 0.9600 . ?
C31' H31F 0.9600 . ?
C32 H32A 0.9600 . ?
C32 H32B 0.9600 . ?
C32 H32C 0.9600 . ?
C33 H33A 0.9600 . ?
C33 H33B 0.9600 . ?
C33 H33C 0.9600 . ?
C34 H34A 0.9600 . ?
C34 H34B 0.9600 . ?
C34 H34C 0.9600 . ?
